data_4320397
loop_
_publ_author_name
'Hiroyasu Sugiyama'
'Yong-Shou Lin'
Hossain
'Kazuko Matsumoto'

_publ_section_title
;
 Facile Allylic C-H Bond Activation on the Bridging Disulfide Ligand in
 the RuIII Dinuclear Complex Having a Conjugated RuSSRu Core
;
_journal_name_full 'Inorganic Chemistry'
_journal_page_first 5547
_journal_page_last 5552
_journal_paper_doi 10.1021/ic010422p
_journal_volume 40
_journal_year 2001
_chemical_formula_sum 'C33 H64 F12 N6 O24 P4 Ru2 S6'
_chemical_formula_weight 1675.28
_chemical_name_systematic
;
?
;
_space_group_IT_number 2
_symmetry_cell_setting triclinic
_symmetry_space_group_name_Hall '-P 1'
_symmetry_space_group_name_H-M 'P -1'
_atom_sites_solution_hydrogens geom
_atom_sites_solution_primary direct
_atom_sites_solution_secondary difmap
_audit_creation_method SHELXL-97
_cell_angle_alpha 94.527(2)
_cell_angle_beta 105.9470(10)
_cell_angle_gamma 90.173(2)
_cell_formula_units_Z 2
_cell_length_a 12.7356(10)
_cell_length_b 12.7416(9)
_cell_length_c 20.6047(15)
_cell_measurement_temperature 293(2)
_cell_volume 3203.8(4)
_computing_structure_refinement 'SHELXL-97 (Sheldrick, 1997)'
_computing_structure_solution 'SHELXS-97 (Sheldrick, 1990)'
_diffrn_ambient_temperature 123(2)
_diffrn_measured_fraction_theta_full 0.965
_diffrn_measured_fraction_theta_max 0.965
_diffrn_measurement_device_type 'CCD area detector'
_diffrn_radiation_monochromator graphite
_diffrn_radiation_source 'fine-focus sealed tube'
_diffrn_radiation_type MoK?a
_diffrn_radiation_wavelength 0.71073
_diffrn_reflns_av_R_equivalents 0.0698
_diffrn_reflns_av_sigmaI/netI 0.0880
_diffrn_reflns_limit_h_max 15
_diffrn_reflns_limit_h_min -16
_diffrn_reflns_limit_k_max 16
_diffrn_reflns_limit_k_min -14
_diffrn_reflns_limit_l_max 26
_diffrn_reflns_limit_l_min -24
_diffrn_reflns_number 20746
_diffrn_reflns_theta_full 27.55
_diffrn_reflns_theta_max 27.55
_diffrn_reflns_theta_min 1.03
_exptl_absorpt_coefficient_mu 0.877
_exptl_crystal_colour yellow
_exptl_crystal_density_diffrn 1.737
_exptl_crystal_density_method 'not measured'
_exptl_crystal_F_000 1696
_exptl_crystal_size_max 0.25
_exptl_crystal_size_mid 0.10
_exptl_crystal_size_min 0.10
_refine_diff_density_max 2.972
_refine_diff_density_min -2.175
_refine_diff_density_rms 0.230
_refine_ls_extinction_method none
_refine_ls_goodness_of_fit_ref 0.981
_refine_ls_hydrogen_treatment mixed
_refine_ls_matrix_type full
_refine_ls_number_parameters 804
_refine_ls_number_reflns 14302
_refine_ls_number_restraints 0
_refine_ls_restrained_S_all 0.981
_refine_ls_R_factor_all 0.1053
_refine_ls_R_factor_gt 0.0788
_refine_ls_shift/su_max 0.108
_refine_ls_shift/su_mean 0.018
_refine_ls_structure_factor_coef Fsqd
_refine_ls_weighting_details 'calc w=1/[?s^2^(Fo^2^)+(0.1416P)^2^+0.0000P] where P=(Fo^2^+2Fc^2^)/3'
_refine_ls_weighting_scheme calc
_refine_ls_wR_factor_gt 0.1919
_refine_ls_wR_factor_ref 0.2114
_reflns_number_gt 9982
_reflns_number_total 14302
_reflns_threshold_expression >2sigma(I)
_cod_data_source_file ic010422p_3.cif
_cod_data_source_block C33H64F12N6O24P4Ru2S6
_cod_database_code 4320397

loop_
_symmetry_equiv_pos_as_xyz
'x, y, z'
'-x, -y, -z'

loop_
_atom_site_label
_atom_site_type_symbol
_atom_site_fract_x
_atom_site_fract_y
_atom_site_fract_z
_atom_site_U_iso_or_equiv
_atom_site_adp_type
_atom_site_occupancy
_atom_site_symmetry_multiplicity
_atom_site_calc_flag
_atom_site_refinement_flags
_atom_site_disorder_assembly
_atom_site_disorder_group
Ru1 Ru 0.84108(3) 0.82846(3) 0.61187(2) 0.01614(13) Uani 1 1 d . . .
Ru2 Ru 0.72714(4) 0.76201(4) 0.85550(2) 0.01790(13) Uani 1 1 d . . .
S1 S 0.74697(13) 0.84837(12) 0.69502(8) 0.0242(3) Uani 1 1 d . . .
S2 S 0.72328(12) 0.70954(11) 0.74102(8) 0.0216(3) Uani 1 1 d . . .
P1 P 0.78809(11) 0.99116(11) 0.58221(7) 0.0167(3) Uani 1 1 d . . .
P2 P 0.99198(12) 0.89955(12) 0.68831(7) 0.0179(3) Uani 1 1 d . . .
P3 P 0.67970(13) 0.59609(12) 0.86862(8) 0.0238(3) Uani 1 1 d . . .
P4 P 0.90651(12) 0.72849(12) 0.89159(8) 0.0202(3) Uani 1 1 d . . .
N1 N 0.9180(4) 0.8089(4) 0.5364(2) 0.0195(10) Uani 1 1 d . . .
N2 N 0.8886(4) 0.6763(4) 0.6400(2) 0.0215(10) Uani 1 1 d . . .
N3 N 0.7082(4) 0.7578(4) 0.5335(3) 0.0255(11) Uani 1 1 d . . .
N4 N 0.7224(4) 0.8100(4) 0.9517(3) 0.0227(11) Uani 1 1 d . . .
N5 N 0.7696(4) 0.9203(4) 0.8471(2) 0.0215(10) Uani 1 1 d . . .
N6 N 0.5656(4) 0.8155(4) 0.8306(3) 0.0251(11) Uani 1 1 d . . .
O1 O 0.6653(3) 0.9885(3) 0.5382(2) 0.0218(9) Uani 1 1 d . . .
O2 O 0.8527(3) 1.0515(3) 0.5398(2) 0.0199(8) Uani 1 1 d . . .
O3 O 0.8023(3) 1.0718(3) 0.6459(2) 0.0237(9) Uani 1 1 d . . .
O4 O 0.9749(3) 0.9425(3) 0.7583(2) 0.0217(9) Uani 1 1 d . . .
O5 O 1.0428(3) 0.9911(3) 0.6583(2) 0.0216(9) Uani 1 1 d . . .
O6 O 1.0921(3) 0.8238(3) 0.7143(2) 0.0231(9) Uani 1 1 d . . .
O7 O 0.7328(4) 0.5391(4) 0.9357(2) 0.0322(11) Uani 1 1 d . . .
O8 O 0.5527(4) 0.5929(4) 0.8623(2) 0.0346(11) Uani 1 1 d . . .
O9 O 0.6990(5) 0.5098(4) 0.8138(2) 0.0385(12) Uani 1 1 d . . .
O10 O 0.9359(3) 0.6368(3) 0.9406(2) 0.0288(10) Uani 1 1 d . . .
O11 O 0.9597(3) 0.7066(4) 0.8317(2) 0.0298(10) Uani 1 1 d . . .
O12 O 0.9806(3) 0.8256(3) 0.9331(2) 0.0256(9) Uani 1 1 d . . .
C1 C 0.6039(6) 0.8670(7) 0.6617(6) 0.073(4) Uani 1 1 d . . .
H1A H 0.5793 0.9132 0.6939 0.087 Uiso 1 1 calc R . .
H1B H 0.5922 0.9025 0.6204 0.087 Uiso 1 1 calc R . .
C2 C 0.5395(7) 0.7747(6) 0.6474(5) 0.072(4) Uani 1 1 d . . .
H2A H 0.5170 0.7603 0.5985 0.086 Uiso 1 1 calc R . .
H2B H 0.4738 0.7900 0.6612 0.086 Uiso 1 1 calc R . .
C3 C 0.5843(5) 0.6719(5) 0.6776(3) 0.0303(15) Uani 1 1 d . . .
C4 C 0.6134(6) 0.5945(6) 0.6259(4) 0.0432(19) Uani 1 1 d . . .
H4A H 0.6345 0.5294 0.6457 0.065 Uiso 1 1 calc R . .
H4B H 0.6730 0.6232 0.6122 0.065 Uiso 1 1 calc R . .
H4C H 0.5513 0.5821 0.5872 0.065 Uiso 1 1 calc R . .
C5 C 0.5061(6) 0.6189(7) 0.7085(4) 0.046(2) Uani 1 1 d . . .
H5A H 0.4381 0.6034 0.6746 0.070 Uiso 1 1 calc R . .
H5B H 0.4937 0.6647 0.7448 0.070 Uiso 1 1 calc R . .
H5C H 0.5367 0.5546 0.7258 0.070 Uiso 1 1 calc R . .
C6 C 0.6091(5) 1.0774(5) 0.5040(3) 0.0240(13) Uani 1 1 d . . .
H6A H 0.5643 1.1098 0.5302 0.036 Uiso 1 1 calc R . .
H6B H 0.5641 1.0526 0.4599 0.036 Uiso 1 1 calc R . .
H6C H 0.6621 1.1280 0.4995 0.036 Uiso 1 1 calc R . .
C7 C 0.8352(5) 1.0256(5) 0.4677(3) 0.0267(13) Uani 1 1 d . . .
H7A H 0.7901 0.9628 0.4538 0.040 Uiso 1 1 calc R . .
H7B H 0.9043 1.0141 0.4584 0.040 Uiso 1 1 calc R . .
H7C H 0.7997 1.0827 0.4433 0.040 Uiso 1 1 calc R . .
C8 C 0.7774(5) 1.1836(4) 0.6434(3) 0.0248(13) Uani 1 1 d . . .
H8A H 0.7856 1.2075 0.6020 0.037 Uiso 1 1 calc R . .
H8B H 0.8266 1.2231 0.6813 0.037 Uiso 1 1 calc R . .
H8C H 0.7036 1.1936 0.6454 0.037 Uiso 1 1 calc R . .
C9 C 1.0591(5) 0.9644(5) 0.8225(3) 0.0259(13) Uani 1 1 d . . .
H9A H 1.1221 0.9235 0.8219 0.039 Uiso 1 1 calc R . .
H9B H 1.0313 0.9461 0.8590 0.039 Uiso 1 1 calc R . .
H9C H 1.0791 1.0380 0.8286 0.039 Uiso 1 1 calc R . .
C10 C 1.1315(5) 1.0600(5) 0.6999(3) 0.0284(14) Uani 1 1 d . . .
H10A H 1.1033 1.1096 0.7280 0.043 Uiso 1 1 calc R . .
H10B H 1.1637 1.0973 0.6711 0.043 Uiso 1 1 calc R . .
H10C H 1.1858 1.0186 0.7279 0.043 Uiso 1 1 calc R . .
C11 C 1.1522(5) 0.7808(5) 0.6695(3) 0.0321(15) Uani 1 1 d . . .
H11A H 1.1023 0.7513 0.6282 0.048 Uiso 1 1 calc R . .
H11B H 1.1986 0.7267 0.6906 0.048 Uiso 1 1 calc R . .
H11C H 1.1961 0.8355 0.6597 0.048 Uiso 1 1 calc R . .
C12 C 0.7294(6) 0.5797(6) 1.0016(3) 0.0372(17) Uani 1 1 d . . .
H12A H 0.7893 0.6289 1.0205 0.056 Uiso 1 1 calc R . .
H12B H 0.7348 0.5228 1.0302 0.056 Uiso 1 1 calc R . .
H12C H 0.6617 0.6147 0.9984 0.056 Uiso 1 1 calc R . .
C13 C 0.4935(7) 0.4970(7) 0.8638(5) 0.054(2) Uani 1 1 d . . .
H13A H 0.4730 0.4605 0.8194 0.081 Uiso 1 1 calc R . .
H13B H 0.4290 0.5135 0.8777 0.081 Uiso 1 1 calc R . .
H13C H 0.5390 0.4530 0.8952 0.081 Uiso 1 1 calc R . .
C14 C 0.7573(9) 0.4134(8) 0.8270(5) 0.076(3) Uani 1 1 d . . .
H14A H 0.8335 0.4297 0.8472 0.115 Uiso 1 1 calc R . .
H14B H 0.7483 0.3708 0.7852 0.115 Uiso 1 1 calc R . .
H14C H 0.7290 0.3757 0.8573 0.115 Uiso 1 1 calc R . .
C15 C 1.0440(5) 0.6191(5) 0.9852(4) 0.0324(15) Uani 1 1 d . . .
H15A H 1.0747 0.5584 0.9674 0.049 Uiso 1 1 calc R . .
H15B H 1.0378 0.6075 1.0295 0.049 Uiso 1 1 calc R . .
H15C H 1.0905 0.6797 0.9882 0.049 Uiso 1 1 calc R . .
C16 C 1.0746(5) 0.6835(5) 0.8416(4) 0.0280(14) Uani 1 1 d . . .
H16A H 1.1185 0.7322 0.8766 0.042 Uiso 1 1 calc R . .
H16B H 1.0937 0.6902 0.8001 0.042 Uiso 1 1 calc R . .
H16C H 1.0874 0.6130 0.8546 0.042 Uiso 1 1 calc R . .
C17 C 0.9800(6) 0.8615(6) 1.0004(3) 0.0332(15) Uani 1 1 d . . .
H17A H 0.9314 0.9193 0.9989 0.050 Uiso 1 1 calc R . .
H17B H 1.0524 0.8843 1.0261 0.050 Uiso 1 1 calc R . .
H17C H 0.9557 0.8051 1.0214 0.050 Uiso 1 1 calc R . .
C18 C 0.9422(5) 0.7848(4) 0.4877(3) 0.0206(12) Uani 1 1 d . . .
C19 C 0.9674(5) 0.7534(5) 0.4248(3) 0.0291(14) Uani 1 1 d . . .
H19A H 0.9013 0.7324 0.3906 0.044 Uiso 1 1 calc R . .
H19B H 1.0161 0.6954 0.4312 0.044 Uiso 1 1 calc R . .
H19C H 1.0016 0.8116 0.4109 0.044 Uiso 1 1 calc R . .
C20 C 0.9084(6) 0.5976(5) 0.6614(3) 0.0294(14) Uani 1 1 d . . .
C21 C 0.9306(9) 0.4985(6) 0.6928(4) 0.067(3) Uani 1 1 d . . .
H21A H 0.9413 0.5111 0.7408 0.101 Uiso 1 1 calc R . .
H21B H 0.9953 0.4691 0.6843 0.101 Uiso 1 1 calc R . .
H21C H 0.8699 0.4502 0.6741 0.101 Uiso 1 1 calc R . .
C22 C 0.6433(5) 0.7189(5) 0.4891(3) 0.0258(13) Uani 1 1 d . . .
C23 C 0.5567(6) 0.6653(5) 0.4355(4) 0.0373(17) Uani 1 1 d . . .
H23A H 0.5085 0.6286 0.4551 0.056 Uiso 1 1 calc R . .
H23B H 0.5880 0.6158 0.4090 0.056 Uiso 1 1 calc R . .
H23C H 0.5163 0.7160 0.4071 0.056 Uiso 1 1 calc R . .
C24 C 0.7027(5) 0.8439(5) 0.9997(3) 0.0242(13) Uani 1 1 d . . .
C25 C 0.6787(6) 0.8842(6) 1.0622(3) 0.0327(15) Uani 1 1 d . . .
H25A H 0.6896 0.8299 1.0930 0.049 Uiso 1 1 calc R . .
H25B H 0.6042 0.9059 1.0523 0.049 Uiso 1 1 calc R . .
H25C H 0.7265 0.9434 1.0826 0.049 Uiso 1 1 calc R . .
C26 C 0.7899(5) 1.0033(5) 0.8369(3) 0.0252(13) Uani 1 1 d . . .
C27 C 0.8159(7) 1.1073(5) 0.8193(4) 0.0389(17) Uani 1 1 d . . .
H27A H 0.8924 1.1232 0.8386 0.058 Uiso 1 1 calc R . .
H27B H 0.7741 1.1593 0.8367 0.058 Uiso 1 1 calc R . .
H27C H 0.7983 1.1077 0.7709 0.058 Uiso 1 1 calc R . .
C28 C 0.4876(5) 0.8577(6) 0.8278(3) 0.0316(15) Uani 1 1 d . . .
C29 C 0.3840(7) 0.9101(8) 0.8235(4) 0.058(3) Uani 1 1 d . . .
H29A H 0.3455 0.9153 0.7768 0.088 Uiso 1 1 calc R . .
H29B H 0.3983 0.9794 0.8464 0.088 Uiso 1 1 calc R . .
H29C H 0.3404 0.8700 0.8445 0.088 Uiso 1 1 calc R . .
C30 C 0.8087(6) 0.6434(6) 0.1978(4) 0.0358(16) Uani 1 1 d . . .
F1 F 0.8194(5) 0.5506(4) 0.2237(3) 0.0734(17) Uani 1 1 d . . .
F2 F 0.7221(4) 0.6337(4) 0.1440(3) 0.0599(14) Uani 1 1 d . . .
F3 F 0.7857(4) 0.7108(4) 0.2416(3) 0.0708(17) Uani 1 1 d . . .
S3 S 0.93192(12) 0.68088(12) 0.17407(8) 0.0255(3) Uani 1 1 d . . .
O13 O 0.9551(4) 0.5864(4) 0.1383(3) 0.0414(12) Uani 1 1 d . . .
O14 O 0.8961(4) 0.7664(4) 0.1330(3) 0.0425(13) Uani 1 1 d . . .
O15 O 1.0087(4) 0.7096(4) 0.2381(3) 0.0426(13) Uani 1 1 d . . .
C31 C 0.3972(7) 0.7430(6) -0.0069(5) 0.048(2) Uani 1 1 d . . .
F4 F 0.4580(4) 0.7660(4) -0.0455(3) 0.0587(13) Uani 1 1 d . . .
F5 F 0.4652(5) 0.7093(5) 0.0498(3) 0.084(2) Uani 1 1 d . . .
F6 F 0.3301(5) 0.6619(4) -0.0373(4) 0.086(2) Uani 1 1 d . . .
S4 S 0.31968(14) 0.85352(15) 0.01398(9) 0.0351(4) Uani 1 1 d . . .
O16 O 0.2540(4) 0.8751(4) -0.0521(3) 0.0463(14) Uani 1 1 d . . .
O17 O 0.4038(4) 0.9318(4) 0.0470(3) 0.0450(13) Uani 1 1 d . . .
O18 O 0.2607(5) 0.8119(6) 0.0557(3) 0.067(2) Uani 1 1 d . . .
C32 C 0.5243(8) 0.8357(8) 0.2454(5) 0.058(2) Uani 1 1 d . . .
F7 F 0.4892(7) 0.7397(5) 0.2440(4) 0.108(3) Uani 1 1 d . . .
F8 F 0.5990(6) 0.8350(5) 0.2094(3) 0.084(2) Uani 1 1 d . . .
F9 F 0.4425(5) 0.8942(6) 0.2121(3) 0.091(2) Uani 1 1 d . . .
S5 S 0.58203(13) 0.89386(13) 0.33074(8) 0.0279(3) Uani 1 1 d . . .
O19 O 0.6701(4) 0.8272(4) 0.3581(2) 0.0362(11) Uani 1 1 d . . .
O20 O 0.6140(4) 0.9986(4) 0.3208(3) 0.0390(12) Uani 1 1 d . . .
O21 O 0.4909(4) 0.8887(4) 0.3590(3) 0.0477(14) Uani 1 1 d . . .
C33 C 0.8187(6) 0.4714(5) 0.4433(4) 0.0333(15) Uani 1 1 d . . .
F10 F 0.9180(3) 0.4368(4) 0.4453(3) 0.0499(12) Uani 1 1 d . . .
F11 F 0.7646(4) 0.4751(4) 0.3786(2) 0.0590(14) Uani 1 1 d . . .
F12 F 0.8304(4) 0.5682(3) 0.4730(3) 0.0584(14) Uani 1 1 d . . .
S6 S 0.74733(13) 0.38567(12) 0.48541(9) 0.0278(3) Uani 1 1 d . . .
O22 O 0.8162(5) 0.3928(5) 0.5533(3) 0.0514(15) Uani 1 1 d . . .
O23 O 0.7451(5) 0.2847(4) 0.4485(3) 0.0511(15) Uani 1 1 d . . .
O24 O 0.6428(4) 0.4333(4) 0.4771(3) 0.0475(14) Uani 1 1 d . . .

loop_
_atom_site_aniso_label
_atom_site_aniso_U_11
_atom_site_aniso_U_22
_atom_site_aniso_U_33
_atom_site_aniso_U_23
_atom_site_aniso_U_13
_atom_site_aniso_U_12
Ru1 0.0114(2) 0.0177(2) 0.0177(2) 0.00228(17) 0.00115(16) 0.00403(17)
Ru2 0.0138(2) 0.0186(2) 0.0206(3) 0.00421(17) 0.00291(17) 0.00344(17)
S1 0.0269(8) 0.0214(7) 0.0285(8) 0.0073(6) 0.0129(6) 0.0090(6)
S2 0.0203(7) 0.0212(7) 0.0223(7) 0.0041(6) 0.0034(6) 0.0046(6)
P1 0.0123(6) 0.0183(7) 0.0177(7) 0.0040(5) 0.0006(5) 0.0034(5)
P2 0.0131(7) 0.0202(7) 0.0182(7) 0.0015(6) 0.0004(5) 0.0044(5)
P3 0.0220(8) 0.0207(8) 0.0271(8) 0.0060(6) 0.0033(6) 0.0002(6)
P4 0.0134(7) 0.0205(7) 0.0256(8) 0.0049(6) 0.0027(6) 0.0028(6)
N1 0.018(2) 0.018(2) 0.021(3) 0.0037(19) 0.0029(19) 0.0024(19)
N2 0.017(2) 0.026(3) 0.021(3) 0.001(2) 0.0033(19) 0.006(2)
N3 0.020(3) 0.024(3) 0.029(3) 0.002(2) 0.001(2) -0.001(2)
N4 0.020(3) 0.022(3) 0.027(3) 0.003(2) 0.008(2) 0.004(2)
N5 0.019(2) 0.030(3) 0.016(2) 0.005(2) 0.0031(19) 0.005(2)
N6 0.020(3) 0.032(3) 0.023(3) 0.006(2) 0.003(2) 0.008(2)
O1 0.0101(18) 0.023(2) 0.030(2) 0.0093(17) -0.0008(16) 0.0044(16)
O2 0.017(2) 0.023(2) 0.019(2) 0.0037(16) 0.0046(16) 0.0023(16)
O3 0.027(2) 0.020(2) 0.023(2) 0.0004(16) 0.0054(17) 0.0076(17)
O4 0.016(2) 0.029(2) 0.019(2) 0.0032(17) 0.0007(16) 0.0065(17)
O5 0.0130(19) 0.026(2) 0.022(2) 0.0041(17) -0.0011(16) 0.0009(16)
O6 0.018(2) 0.027(2) 0.023(2) 0.0035(17) 0.0022(16) 0.0082(17)
O7 0.032(3) 0.028(2) 0.037(3) 0.012(2) 0.007(2) 0.003(2)
O8 0.022(2) 0.042(3) 0.037(3) 0.008(2) 0.003(2) -0.006(2)
O9 0.059(3) 0.023(2) 0.034(3) 0.002(2) 0.012(2) 0.009(2)
O10 0.017(2) 0.029(2) 0.036(3) 0.0126(19) -0.0026(18) 0.0032(18)
O11 0.014(2) 0.045(3) 0.028(2) 0.002(2) 0.0039(17) 0.0032(19)
O12 0.021(2) 0.023(2) 0.030(2) 0.0041(18) 0.0010(18) -0.0006(17)
C1 0.022(4) 0.052(5) 0.163(11) 0.064(6) 0.044(5) 0.024(4)
C2 0.041(5) 0.030(4) 0.104(8) 0.006(4) -0.049(5) 0.011(4)
C3 0.022(3) 0.036(4) 0.027(3) 0.005(3) -0.004(3) -0.008(3)
C4 0.039(4) 0.047(5) 0.039(4) -0.001(3) 0.004(3) -0.016(4)
C5 0.026(4) 0.064(5) 0.045(5) 0.000(4) 0.002(3) -0.020(4)
C6 0.018(3) 0.022(3) 0.028(3) 0.006(2) 0.001(2) 0.006(2)
C7 0.024(3) 0.036(4) 0.020(3) 0.005(3) 0.007(2) 0.007(3)
C8 0.028(3) 0.016(3) 0.027(3) 0.000(2) 0.004(3) 0.004(2)
C9 0.027(3) 0.030(3) 0.016(3) -0.002(2) -0.001(2) -0.001(3)
C10 0.021(3) 0.032(3) 0.027(3) -0.001(3) 0.000(2) 0.000(3)
C11 0.023(3) 0.040(4) 0.030(4) 0.000(3) 0.003(3) 0.022(3)
C12 0.040(4) 0.048(4) 0.021(3) 0.015(3) 0.002(3) 0.008(3)
C13 0.037(4) 0.056(5) 0.068(6) 0.012(4) 0.009(4) -0.020(4)
C14 0.083(8) 0.068(7) 0.063(7) -0.009(5) -0.001(6) 0.050(6)
C15 0.015(3) 0.038(4) 0.041(4) 0.013(3) -0.001(3) 0.012(3)
C16 0.017(3) 0.028(3) 0.042(4) 0.005(3) 0.012(3) 0.009(2)
C17 0.026(3) 0.036(4) 0.032(4) -0.002(3) 0.001(3) -0.003(3)
C18 0.014(3) 0.018(3) 0.028(3) 0.002(2) 0.003(2) 0.001(2)
C19 0.025(3) 0.033(4) 0.030(4) -0.005(3) 0.011(3) 0.005(3)
C20 0.033(4) 0.025(3) 0.024(3) -0.003(3) -0.001(3) 0.005(3)
C21 0.108(9) 0.027(4) 0.045(5) 0.011(3) -0.019(5) 0.020(5)
C22 0.019(3) 0.023(3) 0.032(3) 0.003(3) 0.000(3) 0.004(2)
C23 0.031(4) 0.022(3) 0.045(4) -0.005(3) -0.010(3) -0.005(3)
C24 0.016(3) 0.028(3) 0.028(3) 0.007(3) 0.004(2) 0.005(2)
C25 0.028(3) 0.041(4) 0.025(3) 0.000(3) 0.002(3) 0.009(3)
C26 0.028(3) 0.025(3) 0.025(3) -0.003(2) 0.012(3) 0.001(3)
C27 0.053(5) 0.026(4) 0.044(4) 0.007(3) 0.024(4) 0.005(3)
C28 0.025(3) 0.044(4) 0.027(3) 0.011(3) 0.007(3) 0.012(3)
C29 0.043(5) 0.092(7) 0.050(5) 0.034(5) 0.021(4) 0.049(5)
C30 0.030(4) 0.038(4) 0.037(4) -0.007(3) 0.008(3) -0.002(3)
F1 0.065(4) 0.067(4) 0.103(5) 0.044(3) 0.038(3) 0.006(3)
F2 0.026(2) 0.090(4) 0.054(3) 0.001(3) -0.001(2) -0.019(2)
F3 0.053(3) 0.076(4) 0.085(4) -0.038(3) 0.035(3) -0.012(3)
S3 0.0178(7) 0.0221(7) 0.0320(8) 0.0042(6) -0.0013(6) 0.0029(6)
O13 0.039(3) 0.032(3) 0.053(3) -0.004(2) 0.015(2) 0.012(2)
O14 0.031(3) 0.031(3) 0.061(4) 0.023(2) -0.001(2) 0.002(2)
O15 0.028(3) 0.051(3) 0.038(3) 0.001(2) -0.009(2) -0.002(2)
C31 0.035(4) 0.040(4) 0.070(6) 0.014(4) 0.015(4) 0.004(3)
F4 0.043(3) 0.070(3) 0.067(3) -0.004(3) 0.024(2) 0.010(2)
F5 0.070(4) 0.070(4) 0.110(5) 0.053(4) 0.010(4) 0.023(3)
F6 0.072(4) 0.036(3) 0.147(6) -0.019(3) 0.032(4) -0.014(3)
S4 0.0218(8) 0.0461(11) 0.0367(10) -0.0001(8) 0.0080(7) 0.0023(7)
O16 0.029(3) 0.053(3) 0.049(3) 0.005(3) -0.004(2) 0.005(2)
O17 0.032(3) 0.046(3) 0.051(3) -0.007(3) 0.005(2) 0.001(2)
O18 0.046(4) 0.112(6) 0.052(4) -0.001(4) 0.029(3) -0.018(4)
C32 0.052(6) 0.065(6) 0.046(5) -0.014(4) -0.002(4) 0.010(5)
F7 0.130(7) 0.073(4) 0.096(5) -0.049(4) 0.004(5) -0.035(4)
F8 0.107(5) 0.108(5) 0.036(3) -0.006(3) 0.022(3) 0.049(4)
F9 0.057(4) 0.124(5) 0.062(4) -0.006(4) -0.030(3) 0.030(4)
S5 0.0205(7) 0.0317(9) 0.0313(9) -0.0009(7) 0.0081(6) 0.0038(6)
O19 0.025(2) 0.043(3) 0.038(3) 0.005(2) 0.005(2) 0.005(2)
O20 0.033(3) 0.039(3) 0.046(3) 0.007(2) 0.013(2) 0.000(2)
O21 0.041(3) 0.041(3) 0.075(4) 0.009(3) 0.037(3) 0.006(2)
C33 0.031(4) 0.024(3) 0.044(4) 0.002(3) 0.008(3) -0.002(3)
F10 0.026(2) 0.050(3) 0.075(3) -0.006(2) 0.019(2) 0.000(2)
F11 0.055(3) 0.079(4) 0.043(3) 0.023(3) 0.007(2) 0.000(3)
F12 0.069(3) 0.022(2) 0.094(4) -0.009(2) 0.042(3) -0.006(2)
S6 0.0227(8) 0.0246(8) 0.0343(9) 0.0040(6) 0.0045(6) 0.0051(6)
O22 0.045(3) 0.069(4) 0.033(3) 0.011(3) -0.004(2) 0.011(3)
O23 0.064(4) 0.025(3) 0.069(4) -0.009(3) 0.031(3) -0.010(3)
O24 0.027(3) 0.056(4) 0.064(4) 0.020(3) 0.017(3) 0.017(2)

loop_
_atom_type_symbol
_atom_type_description
_atom_type_scat_dispersion_real
_atom_type_scat_dispersion_imag
_atom_type_scat_source
C C 0.0033 0.0016 'International Tables Vol C Tables 4.2.6.8 and 6.1.1.4'
H H 0.0000 0.0000 'International Tables Vol C Tables 4.2.6.8 and 6.1.1.4'
N N 0.0061 0.0033 'International Tables Vol C Tables 4.2.6.8 and 6.1.1.4'
O O 0.0106 0.0060 'International Tables Vol C Tables 4.2.6.8 and 6.1.1.4'
F F 0.0171 0.0103 'International Tables Vol C Tables 4.2.6.8 and 6.1.1.4'
P P 0.1023 0.0942 'International Tables Vol C Tables 4.2.6.8 and 6.1.1.4'
S S 0.1246 0.1234 'International Tables Vol C Tables 4.2.6.8 and 6.1.1.4'
Ru Ru -1.2594 0.8363 'International Tables Vol C Tables 4.2.6.8 and 6.1.1.4'

loop_
_geom_angle_atom_site_label_1
_geom_angle_atom_site_label_2
_geom_angle_atom_site_label_3
_geom_angle
_geom_angle_site_symmetry_1
_geom_angle_site_symmetry_3
_geom_angle_publ_flag
N1 Ru1 N2 89.26(19) . . ?
N1 Ru1 N3 81.5(2) . . ?
N2 Ru1 N3 88.59(19) . . ?
N1 Ru1 P2 93.14(14) . . ?
N2 Ru1 P2 90.48(14) . . ?
N3 Ru1 P2 174.56(16) . . ?
N1 Ru1 P1 91.42(13) . . ?
N2 Ru1 P1 179.20(14) . . ?
N3 Ru1 P1 91.10(14) . . ?
P2 Ru1 P1 89.90(5) . . ?
N1 Ru1 S1 177.79(14) . . ?
N2 Ru1 S1 90.86(14) . . ?
N3 Ru1 S1 96.31(16) . . ?
P2 Ru1 S1 89.06(6) . . ?
P1 Ru1 S1 88.44(5) . . ?
N4 Ru2 N6 82.5(2) . . ?
N4 Ru2 N5 86.62(19) . . ?
N6 Ru2 N5 84.4(2) . . ?
N4 Ru2 P4 91.63(15) . . ?
N6 Ru2 P4 171.26(15) . . ?
N5 Ru2 P4 88.74(14) . . ?
N4 Ru2 P3 90.86(14) . . ?
N6 Ru2 P3 94.60(15) . . ?
N5 Ru2 P3 177.41(14) . . ?
P4 Ru2 P3 91.98(6) . . ?
N4 Ru2 S2 176.97(15) . . ?
N6 Ru2 S2 94.44(15) . . ?
N5 Ru2 S2 92.86(14) . . ?
P4 Ru2 S2 91.34(6) . . ?
P3 Ru2 S2 89.61(6) . . ?
C1 S1 S2 93.4(3) . . ?
C1 S1 Ru1 113.7(4) . . ?
S2 S1 Ru1 116.20(8) . . ?
C3 S2 S1 94.8(2) . . ?
C3 S2 Ru2 118.1(2) . . ?
S1 S2 Ru2 107.17(8) . . ?
O3 P1 O1 109.3(2) . . ?
O3 P1 O2 100.9(2) . . ?
O1 P1 O2 104.7(2) . . ?
O3 P1 Ru1 111.73(16) . . ?
O1 P1 Ru1 110.81(16) . . ?
O2 P1 Ru1 118.69(16) . . ?
O4 P2 O5 108.6(2) . . ?
O4 P2 O6 99.7(2) . . ?
O5 P2 O6 104.0(2) . . ?
O4 P2 Ru1 115.12(17) . . ?
O5 P2 Ru1 110.81(16) . . ?
O6 P2 Ru1 117.56(17) . . ?
O9 P3 O8 106.7(3) . . ?
O9 P3 O7 99.6(3) . . ?
O8 P3 O7 104.0(3) . . ?
O9 P3 Ru2 114.9(2) . . ?
O8 P3 Ru2 107.83(19) . . ?
O7 P3 Ru2 122.44(19) . . ?
O11 P4 O10 109.2(3) . . ?
O11 P4 O12 100.7(2) . . ?
O10 P4 O12 103.7(2) . . ?
O11 P4 Ru2 112.65(17) . . ?
O10 P4 Ru2 114.98(18) . . ?
O12 P4 Ru2 114.39(18) . . ?
C18 N1 Ru1 165.7(5) . . ?
C20 N2 Ru1 171.5(5) . . ?
C22 N3 Ru1 174.8(6) . . ?
C24 N4 Ru2 168.0(5) . . ?
C26 N5 Ru2 174.2(5) . . ?
C28 N6 Ru2 166.6(6) . . ?
C6 O1 P1 125.0(4) . . ?
C7 O2 P1 121.7(4) . . ?
C8 O3 P1 124.8(4) . . ?
C9 O4 P2 127.2(4) . . ?
C10 O5 P2 122.2(4) . . ?
C11 O6 P2 121.0(4) . . ?
C12 O7 P3 123.5(4) . . ?
C13 O8 P3 122.6(5) . . ?
C14 O9 P3 126.4(5) . . ?
C15 O10 P4 125.4(4) . . ?
C16 O11 P4 123.4(4) . . ?
C17 O12 P4 122.4(4) . . ?
C2 C1 S1 114.9(6) . . ?
C1 C2 C3 120.9(6) . . ?
C5 C3 C4 109.1(6) . . ?
C5 C3 C2 112.4(7) . . ?
C4 C3 C2 112.3(7) . . ?
C5 C3 S2 113.6(5) . . ?
C4 C3 S2 103.4(5) . . ?
C2 C3 S2 105.8(4) . . ?
N1 C18 C19 177.4(6) . . ?
N2 C20 C21 176.0(8) . . ?
N3 C22 C23 175.9(7) . . ?
N4 C24 C25 178.2(7) . . ?
N5 C26 C27 176.3(7) . . ?
N6 C28 C29 178.5(9) . . ?
F3 C30 F1 107.7(7) . . ?
F3 C30 F2 107.4(6) . . ?
F1 C30 F2 106.3(6) . . ?
F3 C30 S3 112.9(5) . . ?
F1 C30 S3 111.2(5) . . ?
F2 C30 S3 111.0(5) . . ?
O15 S3 O14 115.0(3) . . ?
O15 S3 O13 115.5(3) . . ?
O14 S3 O13 114.9(3) . . ?
O15 S3 C30 102.9(3) . . ?
O14 S3 C30 103.0(3) . . ?
O13 S3 C30 103.0(3) . . ?
F4 C31 F6 108.9(8) . . ?
F4 C31 F5 106.5(7) . . ?
F6 C31 F5 107.1(7) . . ?
F4 C31 S4 113.1(5) . . ?
F6 C31 S4 110.4(6) . . ?
F5 C31 S4 110.7(7) . . ?
O18 S4 O16 114.6(4) . . ?
O18 S4 O17 115.9(4) . . ?
O16 S4 O17 115.6(3) . . ?
O18 S4 C31 103.8(4) . . ?
O16 S4 C31 101.2(4) . . ?
O17 S4 C31 102.9(4) . . ?
F7 C32 F9 109.7(8) . . ?
F7 C32 F8 108.0(8) . . ?
F9 C32 F8 105.4(8) . . ?
F7 C32 S5 112.3(7) . . ?
F9 C32 S5 110.3(6) . . ?
F8 C32 S5 111.0(6) . . ?
O19 S5 O21 115.3(3) . . ?
O19 S5 O20 115.1(3) . . ?
O21 S5 O20 114.8(3) . . ?
O19 S5 C32 103.8(4) . . ?
O21 S5 C32 102.1(4) . . ?
O20 S5 C32 103.3(4) . . ?
F12 C33 F11 108.7(6) . . ?
F12 C33 F10 107.6(6) . . ?
F11 C33 F10 107.2(6) . . ?
F12 C33 S6 110.8(5) . . ?
F11 C33 S6 111.0(5) . . ?
F10 C33 S6 111.3(5) . . ?
O22 S6 O24 114.9(4) . . ?
O22 S6 O23 114.8(4) . . ?
O24 S6 O23 115.2(4) . . ?
O22 S6 C33 102.7(3) . . ?
O24 S6 C33 103.5(3) . . ?
O23 S6 C33 103.3(3) . . ?

loop_
_geom_bond_atom_site_label_1
_geom_bond_atom_site_label_2
_geom_bond_distance
_geom_bond_site_symmetry_2
_geom_bond_publ_flag
Ru1 N1 2.053(5) . ?
Ru1 N2 2.110(5) . ?
Ru1 N3 2.132(5) . ?
Ru1 P2 2.2573(15) . ?
Ru1 P1 2.2601(15) . ?
Ru1 S1 2.3446(16) . ?
Ru2 N4 2.045(5) . ?
Ru2 N6 2.109(5) . ?
Ru2 N5 2.119(5) . ?
Ru2 P4 2.2531(15) . ?
Ru2 P3 2.2539(16) . ?
Ru2 S2 2.3875(16) . ?
S1 C1 1.786(8) . ?
S1 S2 2.130(2) . ?
S2 C3 1.922(6) . ?
P1 O3 1.571(4) . ?
P1 O1 1.576(4) . ?
P1 O2 1.590(4) . ?
P2 O4 1.573(4) . ?
P2 O5 1.578(4) . ?
P2 O6 1.599(4) . ?
P3 O9 1.581(5) . ?
P3 O8 1.587(5) . ?
P3 O7 1.596(5) . ?
P4 O11 1.569(5) . ?
P4 O10 1.584(4) . ?
P4 O12 1.592(4) . ?
N1 C18 1.149(8) . ?
N2 C20 1.129(8) . ?
N3 C22 1.129(8) . ?
N4 C24 1.140(8) . ?
N5 C26 1.137(8) . ?
N6 C28 1.120(8) . ?
O1 C6 1.464(6) . ?
O2 C7 1.451(7) . ?
O3 C8 1.462(7) . ?
O4 C9 1.462(7) . ?
O5 C10 1.457(7) . ?
O6 C11 1.432(8) . ?
O7 C12 1.425(9) . ?
O8 C13 1.441(8) . ?
O9 C14 1.443(9) . ?
O10 C15 1.459(7) . ?
O11 C16 1.456(7) . ?
O12 C17 1.428(8) . ?
C1 C2 1.396(11) . ?
C2 C3 1.539(10) . ?
C3 C5 1.504(10) . ?
C3 C4 1.517(11) . ?
C18 C19 1.446(9) . ?
C20 C21 1.457(9) . ?
C22 C23 1.453(8) . ?
C24 C25 1.459(9) . ?
C26 C27 1.462(9) . ?
C28 C29 1.464(9) . ?
C30 F3 1.289(9) . ?
C30 F1 1.326(9) . ?
C30 F2 1.329(8) . ?
C30 S3 1.839(7) . ?
S3 O15 1.430(5) . ?
S3 O14 1.431(5) . ?
S3 O13 1.436(5) . ?
C31 F4 1.301(9) . ?
C31 F6 1.337(10) . ?
C31 F5 1.350(10) . ?
C31 S4 1.814(9) . ?
S4 O18 1.417(6) . ?
S4 O16 1.437(5) . ?
S4 O17 1.446(5) . ?
C32 F7 1.297(11) . ?
C32 F9 1.343(10) . ?
C32 F8 1.357(12) . ?
C32 S5 1.806(9) . ?
S5 O19 1.425(5) . ?
S5 O21 1.439(5) . ?
S5 O20 1.440(5) . ?
C33 F12 1.322(8) . ?
C33 F11 1.326(8) . ?
C33 F10 1.332(8) . ?
C33 S6 1.830(7) . ?
S6 O22 1.428(5) . ?
S6 O24 1.437(5) . ?
S6 O23 1.438(5) . ?

loop_
_geom_torsion_atom_site_label_1
_geom_torsion_atom_site_label_2
_geom_torsion_atom_site_label_3
_geom_torsion_atom_site_label_4
_geom_torsion
_geom_torsion_site_symmetry_1
_geom_torsion_site_symmetry_2
_geom_torsion_site_symmetry_3
_geom_torsion_site_symmetry_4
_geom_torsion_publ_flag
N1 Ru1 S1 C1 -26(4) . . . . ?
N2 Ru1 S1 C1 -118.8(3) . . . . ?
N3 Ru1 S1 C1 -30.1(3) . . . . ?
P2 Ru1 S1 C1 150.8(3) . . . . ?
P1 Ru1 S1 C1 60.8(3) . . . . ?
N1 Ru1 S1 S2 81(4) . . . . ?
N2 Ru1 S1 S2 -11.99(16) . . . . ?
N3 Ru1 S1 S2 76.68(16) . . . . ?
P2 Ru1 S1 S2 -102.46(9) . . . . ?
P1 Ru1 S1 S2 167.61(9) . . . . ?
C1 S1 S2 C3 27.3(5) . . . . ?
Ru1 S1 S2 C3 -91.3(2) . . . . ?
C1 S1 S2 Ru2 -94.1(4) . . . . ?
Ru1 S1 S2 Ru2 147.34(7) . . . . ?
N4 Ru2 S2 C3 -31(3) . . . . ?
N6 Ru2 S2 C3 -26.2(3) . . . . ?
N5 Ru2 S2 C3 -110.9(3) . . . . ?
P4 Ru2 S2 C3 160.3(2) . . . . ?
P3 Ru2 S2 C3 68.3(2) . . . . ?
N4 Ru2 S2 S1 75(3) . . . . ?
N6 Ru2 S2 S1 79.04(16) . . . . ?
N5 Ru2 S2 S1 -5.60(15) . . . . ?
P4 Ru2 S2 S1 -94.40(8) . . . . ?
P3 Ru2 S2 S1 173.62(8) . . . . ?
N1 Ru1 P1 O3 -137.8(2) . . . . ?
N2 Ru1 P1 O3 74(11) . . . . ?
N3 Ru1 P1 O3 140.7(2) . . . . ?
P2 Ru1 P1 O3 -44.61(19) . . . . ?
S1 Ru1 P1 O3 44.45(19) . . . . ?
N1 Ru1 P1 O1 100.1(2) . . . . ?
N2 Ru1 P1 O1 -48(11) . . . . ?
N3 Ru1 P1 O1 18.6(2) . . . . ?
P2 Ru1 P1 O1 -166.72(19) . . . . ?
S1 Ru1 P1 O1 -77.65(19) . . . . ?
N1 Ru1 P1 O2 -21.0(2) . . . . ?
N2 Ru1 P1 O2 -169(33) . . . . ?
N3 Ru1 P1 O2 -102.5(2) . . . . ?
P2 Ru1 P1 O2 72.16(19) . . . . ?
S1 Ru1 P1 O2 161.23(19) . . . . ?
N1 Ru1 P2 O4 173.9(2) . . . . ?
N2 Ru1 P2 O4 -96.8(2) . . . . ?
N3 Ru1 P2 O4 -177.0(15) . . . . ?
P1 Ru1 P2 O4 82.46(18) . . . . ?
S1 Ru1 P2 O4 -5.98(18) . . . . ?
N1 Ru1 P2 O5 50.2(2) . . . . ?
N2 Ru1 P2 O5 139.4(2) . . . . ?
N3 Ru1 P2 O5 59.3(15) . . . . ?
P1 Ru1 P2 O5 -41.26(19) . . . . ?
S1 Ru1 P2 O5 -129.70(19) . . . . ?
N1 Ru1 P2 O6 -69.1(2) . . . . ?
N2 Ru1 P2 O6 20.1(2) . . . . ?
N3 Ru1 P2 O6 -60.0(15) . . . . ?
P1 Ru1 P2 O6 -160.56(19) . . . . ?
S1 Ru1 P2 O6 111.00(19) . . . . ?
N4 Ru2 P3 O9 -164.8(3) . . . . ?
N6 Ru2 P3 O9 112.6(3) . . . . ?
N5 Ru2 P3 O9 -179(100) . . . . ?
P4 Ru2 P3 O9 -73.2(2) . . . . ?
S2 Ru2 P3 O9 18.2(2) . . . . ?
N4 Ru2 P3 O8 76.4(2) . . . . ?
N6 Ru2 P3 O8 -6.2(2) . . . . ?
N5 Ru2 P3 O8 62(3) . . . . ?
P4 Ru2 P3 O8 168.1(2) . . . . ?
S2 Ru2 P3 O8 -100.6(2) . . . . ?
N4 Ru2 P3 O7 -43.9(3) . . . . ?
N6 Ru2 P3 O7 -126.5(3) . . . . ?
N5 Ru2 P3 O7 -58(3) . . . . ?
P4 Ru2 P3 O7 47.7(2) . . . . ?
S2 Ru2 P3 O7 139.1(2) . . . . ?
N4 Ru2 P4 O11 -169.3(2) . . . . ?
N6 Ru2 P4 O11 -121.3(10) . . . . ?
N5 Ru2 P4 O11 -82.7(2) . . . . ?
P3 Ru2 P4 O11 99.8(2) . . . . ?
S2 Ru2 P4 O11 10.2(2) . . . . ?
N4 Ru2 P4 O10 64.8(3) . . . . ?
N6 Ru2 P4 O10 112.8(10) . . . . ?
N5 Ru2 P4 O10 151.4(2) . . . . ?
P3 Ru2 P4 O10 -26.1(2) . . . . ?
S2 Ru2 P4 O10 -115.8(2) . . . . ?
N4 Ru2 P4 O12 -55.1(2) . . . . ?
N6 Ru2 P4 O12 -7.1(10) . . . . ?
N5 Ru2 P4 O12 31.5(2) . . . . ?
P3 Ru2 P4 O12 -146.00(19) . . . . ?
S2 Ru2 P4 O12 124.34(19) . . . . ?
N2 Ru1 N1 C18 75.4(19) . . . . ?
N3 Ru1 N1 C18 -13.3(18) . . . . ?
P2 Ru1 N1 C18 165.8(19) . . . . ?
P1 Ru1 N1 C18 -104.2(19) . . . . ?
S1 Ru1 N1 C18 -18(5) . . . . ?
N1 Ru1 N2 C20 176(3) . . . . ?
N3 Ru1 N2 C20 -103(3) . . . . ?
P2 Ru1 N2 C20 83(3) . . . . ?
P1 Ru1 N2 C20 -36(13) . . . . ?
S1 Ru1 N2 C20 -7(3) . . . . ?
N1 Ru1 N3 C22 8(6) . . . . ?
N2 Ru1 N3 C22 -81(6) . . . . ?
P2 Ru1 N3 C22 -1(7) . . . . ?
P1 Ru1 N3 C22 100(6) . . . . ?
S1 Ru1 N3 C22 -172(6) . . . . ?
N6 Ru2 N4 C24 -8(2) . . . . ?
N5 Ru2 N4 C24 77(2) . . . . ?
P4 Ru2 N4 C24 165(2) . . . . ?
P3 Ru2 N4 C24 -103(2) . . . . ?
S2 Ru2 N4 C24 -4(5) . . . . ?
N4 Ru2 N5 C26 -163(5) . . . . ?
N6 Ru2 N5 C26 -80(5) . . . . ?
P4 Ru2 N5 C26 106(5) . . . . ?
P3 Ru2 N5 C26 -148(4) . . . . ?
S2 Ru2 N5 C26 14(5) . . . . ?
N4 Ru2 N6 C28 32(2) . . . . ?
N5 Ru2 N6 C28 -55(2) . . . . ?
P4 Ru2 N6 C28 -16(3) . . . . ?
P3 Ru2 N6 C28 123(2) . . . . ?
S2 Ru2 N6 C28 -147(2) . . . . ?
O3 P1 O1 C6 64.1(5) . . . . ?
O2 P1 O1 C6 -43.3(5) . . . . ?
Ru1 P1 O1 C6 -172.4(4) . . . . ?
O3 P1 O2 C7 -160.3(4) . . . . ?
O1 P1 O2 C7 -46.9(5) . . . . ?
Ru1 P1 O2 C7 77.3(4) . . . . ?
O1 P1 O3 C8 -58.4(5) . . . . ?
O2 P1 O3 C8 51.5(5) . . . . ?
Ru1 P1 O3 C8 178.7(4) . . . . ?
O5 P2 O4 C9 -73.9(5) . . . . ?
O6 P2 O4 C9 34.5(5) . . . . ?
Ru1 P2 O4 C9 161.2(4) . . . . ?
O4 P2 O5 C10 43.9(5) . . . . ?
O6 P2 O5 C10 -61.5(5) . . . . ?
Ru1 P2 O5 C10 171.3(4) . . . . ?
O4 P2 O6 C11 -167.9(5) . . . . ?
O5 P2 O6 C11 -55.8(5) . . . . ?
Ru1 P2 O6 C11 67.1(5) . . . . ?
O9 P3 O7 C12 -174.5(5) . . . . ?
O8 P3 O7 C12 -64.4(6) . . . . ?
Ru2 P3 O7 C12 57.7(6) . . . . ?
O9 P3 O8 C13 51.9(6) . . . . ?
O7 P3 O8 C13 -52.8(6) . . . . ?
Ru2 P3 O8 C13 175.8(5) . . . . ?
O8 P3 O9 C14 -112.2(8) . . . . ?
O7 P3 O9 C14 -4.3(8) . . . . ?
Ru2 P3 O9 C14 128.4(8) . . . . ?
O11 P4 O10 C15 70.4(6) . . . . ?
O12 P4 O10 C15 -36.2(6) . . . . ?
Ru2 P4 O10 C15 -161.9(5) . . . . ?
O10 P4 O11 C16 -51.4(5) . . . . ?
O12 P4 O11 C16 57.4(5) . . . . ?
Ru2 P4 O11 C16 179.6(4) . . . . ?
O11 P4 O12 C17 -166.5(5) . . . . ?
O10 P4 O12 C17 -53.6(5) . . . . ?
Ru2 P4 O12 C17 72.4(5) . . . . ?
S2 S1 C1 C2 -29.0(10) . . . . ?
Ru1 S1 C1 C2 91.6(9) . . . . ?
S1 C1 C2 C3 17.2(15) . . . . ?
C1 C2 C3 C5 132.0(11) . . . . ?
C1 C2 C3 C4 -104.6(11) . . . . ?
C1 C2 C3 S2 7.5(13) . . . . ?
S1 S2 C3 C5 -146.4(6) . . . . ?
Ru2 S2 C3 C5 -34.1(6) . . . . ?
S1 S2 C3 C4 95.5(4) . . . . ?
Ru2 S2 C3 C4 -152.1(4) . . . . ?
S1 S2 C3 C2 -22.7(6) . . . . ?
Ru2 S2 C3 C2 89.7(6) . . . . ?
Ru1 N1 C18 C19 24(15) . . . . ?
Ru1 N2 C20 C21 -2(14) . . . . ?
Ru1 N3 C22 C23 139(8) . . . . ?
Ru2 N4 C24 C25 138(20) . . . . ?
Ru2 N5 C26 C27 -16(15) . . . . ?
Ru2 N6 C28 C29 -146(26) . . . . ?
F3 C30 S3 O15 47.2(7) . . . . ?
F1 C30 S3 O15 -74.0(6) . . . . ?
F2 C30 S3 O15 167.9(5) . . . . ?
F3 C30 S3 O14 -72.6(6) . . . . ?
F1 C30 S3 O14 166.2(6) . . . . ?
F2 C30 S3 O14 48.1(6) . . . . ?
F3 C30 S3 O13 167.6(6) . . . . ?
F1 C30 S3 O13 46.4(6) . . . . ?
F2 C30 S3 O13 -71.7(6) . . . . ?
F4 C31 S4 O18 -179.9(6) . . . . ?
F6 C31 S4 O18 57.8(7) . . . . ?
F5 C31 S4 O18 -60.6(6) . . . . ?
F4 C31 S4 O16 61.1(7) . . . . ?
F6 C31 S4 O16 -61.2(7) . . . . ?
F5 C31 S4 O16 -179.6(5) . . . . ?
F4 C31 S4 O17 -58.7(7) . . . . ?
F6 C31 S4 O17 179.0(6) . . . . ?
F5 C31 S4 O17 60.6(6) . . . . ?
F7 C32 S5 O19 60.3(8) . . . . ?
F9 C32 S5 O19 -177.1(7) . . . . ?
F8 C32 S5 O19 -60.8(7) . . . . ?
F7 C32 S5 O21 -60.0(8) . . . . ?
F9 C32 S5 O21 62.6(8) . . . . ?
F8 C32 S5 O21 179.0(6) . . . . ?
F7 C32 S5 O20 -179.3(7) . . . . ?
F9 C32 S5 O20 -56.7(8) . . . . ?
F8 C32 S5 O20 59.6(7) . . . . ?
F12 C33 S6 O22 -58.5(6) . . . . ?
F11 C33 S6 O22 -179.4(5) . . . . ?
F10 C33 S6 O22 61.2(6) . . . . ?
F12 C33 S6 O24 61.4(6) . . . . ?
F11 C33 S6 O24 -59.5(6) . . . . ?
F10 C33 S6 O24 -178.9(5) . . . . ?
F12 C33 S6 O23 -178.1(5) . . . . ?
F11 C33 S6 O23 61.0(6) . . . . ?
F10 C33 S6 O23 -58.4(6) . . . . ?
